data_2241651
loop_
_publ_author_name
'Tewes, Bastian'
'Frehland, Bastian'
'Fr\"ohlich, Roland'
'W\"unsch, Bernhard'

_publ_section_title
;
 Novel GluN2B selective NMDA receptor antagonists: relative configuration
 of 7-methoxy-2-methyl-2,3,4,5-tetrahydro-1<i>H</i>-3-benzazepin-1-ols
;
_journal_coeditor_code SU5285
_journal_issue 5
_journal_name_full 'Acta Crystallographica Section E'
_journal_page_first 687
_journal_page_last 691
_journal_paper_doi 10.1107/S2056989016005843
_journal_volume 72
_journal_year 2016
_chemical_formula_iupac 'C22 H29 N O2'
_chemical_formula_moiety 'C22 H29 N O2'
_chemical_formula_sum 'C22 H29 N O2'
_chemical_formula_weight 339.46
_chemical_name_systematic
(1<i>S</i>*,2<i>R</i>*)-7-Methoxy-2-methyl-3-(4-phenylbutyl)-2,3,4,5-tetrahydro-1<i>H</i>-3-benzazepin-1-ol
_space_group_IT_number 14
_symmetry_cell_setting monoclinic
_symmetry_space_group_name_Hall '-P 2yn'
_symmetry_space_group_name_H-M 'P 1 21/n 1'
_atom_sites_solution_hydrogens geom
_atom_sites_solution_primary direct
_atom_sites_solution_secondary difmap
_audit_creation_method SHELXL-97
_cell_angle_alpha 90.00
_cell_angle_beta 117.8890(10)
_cell_angle_gamma 90.00
_cell_formula_units_Z 4
_cell_length_a 10.3594(2)
_cell_length_b 18.8246(4)
_cell_length_c 10.9981(3)
_cell_measurement_reflns_used 1877
_cell_measurement_temperature 223(2)
_cell_measurement_theta_max 68.25
_cell_measurement_theta_min 0.88
_cell_volume 1895.65(8)
_computing_cell_refinement
;
COLLECT (Nonius, 1998)
;
_computing_data_collection
;
COLLECT (Nonius, 1998)
;
_computing_data_reduction
;
Denzo--SMN (Otwinowski & Minor, 1997)
;
_computing_molecular_graphics
;
XP in SHELXTL (Sheldrick, 2008) and Mercury (Macrae <i>et al.</i>,
2008)
;
_computing_publication_material
;
SHELXL97 (Sheldrick, 2008) and PLATON (Spek, 2009)
;
_computing_structure_refinement
;
SHELXL97 (Sheldrick, 2008)
;
_computing_structure_solution
;
SHELXS97 (Sheldrick, 2008)
;
_diffrn_ambient_temperature 223(2)
_diffrn_measured_fraction_theta_full 0.899
_diffrn_measured_fraction_theta_max 0.899
_diffrn_measurement_device_type 'Nonius KappaCCD APEXII'
_diffrn_measurement_method '\w and \ scans'
_diffrn_radiation_monochromator graphite
_diffrn_radiation_source 'fine-focus sealed tube'
_diffrn_radiation_type CuK\a
_diffrn_radiation_wavelength 1.54178
_diffrn_reflns_av_R_equivalents 0.034
_diffrn_reflns_av_sigmaI/netI 0.0250
_diffrn_reflns_limit_h_max 12
_diffrn_reflns_limit_h_min 0
_diffrn_reflns_limit_k_max 21
_diffrn_reflns_limit_k_min 0
_diffrn_reflns_limit_l_max 11
_diffrn_reflns_limit_l_min -13
_diffrn_reflns_number 8812
_diffrn_reflns_theta_full 67.60
_diffrn_reflns_theta_max 67.60
_diffrn_reflns_theta_min 5.12
_exptl_absorpt_coefficient_mu 0.586
_exptl_absorpt_correction_T_max 0.9437
_exptl_absorpt_correction_T_min 0.7994
_exptl_absorpt_correction_type multi-scan
_exptl_absorpt_process_details
;
(Denzo; Otwinowski <i>et al.</i>,  2003)
;
_exptl_crystal_colour colourless
_exptl_crystal_density_diffrn 1.189
_exptl_crystal_density_method 'not measured'
_exptl_crystal_description plate
_exptl_crystal_F_000 736
_exptl_crystal_size_max 0.40
_exptl_crystal_size_mid 0.25
_exptl_crystal_size_min 0.10
_refine_diff_density_max 0.155
_refine_diff_density_min -0.128
_refine_ls_extinction_method none
_refine_ls_goodness_of_fit_ref 1.036
_refine_ls_hydrogen_treatment constr
_refine_ls_matrix_type full
_refine_ls_number_parameters 229
_refine_ls_number_reflns 3077
_refine_ls_number_restraints 0
_refine_ls_restrained_S_all 1.036
_refine_ls_R_factor_all 0.0476
_refine_ls_R_factor_gt 0.0449
_refine_ls_shift/su_max 0.000
_refine_ls_shift/su_mean 0.000
_refine_ls_structure_factor_coef Fsqd
_refine_ls_weighting_details 'calc w=1/[\s^2^(Fo^2^)+(0.0560P)^2^+0.5327P] where P=(Fo^2^+2Fc^2^)/3'
_refine_ls_weighting_scheme calc
_refine_ls_wR_factor_gt 0.1151
_refine_ls_wR_factor_ref 0.1176
_reflns_number_gt 2864
_reflns_number_total 3077
_reflns_threshold_expression >2sigma(I)
_cod_data_source_file su5285sup1.cif
_cod_data_source_block SR-3
_cod_original_sg_symbol_H-M 'P 21/n'
_cod_database_code 2241651

loop_
_symmetry_equiv_pos_as_xyz
'x, y, z'
'-x+1/2, y+1/2, -z+1/2'
'-x, -y, -z'
'x-1/2, -y-1/2, z-1/2'

loop_
_atom_site_type_symbol
_atom_site_label
_atom_site_fract_x
_atom_site_fract_y
_atom_site_fract_z
_atom_site_U_iso_or_equiv
_atom_site_adp_type
_atom_site_calc_flag
_atom_site_refinement_flags
_atom_site_occupancy
_atom_site_symmetry_multiplicity
C C1 0.66460(15) 0.15839(8) 0.42463(15) 0.0438(4) Uani d . 1 1
H H1 0.7477 0.1434 0.5128 0.053 Uiso calc R 1 1
C C2 0.64344(16) 0.10045(8) 0.31824(16) 0.0461(4) Uani d . 1 1
H H2 0.7422 0.0894 0.3305 0.055 Uiso calc R 1 1
N N3 0.56166(13) 0.13021(7) 0.17856(13) 0.0450(3) Uani d . 1 1
C C4 0.40433(16) 0.13908(9) 0.12903(16) 0.0489(4) Uani d . 1 1
H H4A 0.3643 0.0943 0.1422 0.059 Uiso calc R 1 1
H H4B 0.3575 0.1489 0.0301 0.059 Uiso calc R 1 1
C C5 0.36506(16) 0.19818(9) 0.20015(16) 0.0470(4) Uani d . 1 1
H H5A 0.4188 0.2409 0.1996 0.056 Uiso calc R 1 1
H H5B 0.2608 0.2086 0.1447 0.056 Uiso calc R 1 1
C C6 0.39431(15) 0.18510(7) 0.34623(15) 0.0417(3) Uani d . 1 1
C C7 0.27908(16) 0.19112(8) 0.37801(16) 0.0448(4) Uani d . 1 1
H H7 0.1850 0.2020 0.3078 0.054 Uiso calc R 1 1
C C8 0.30111(17) 0.18140(8) 0.51121(17) 0.0456(4) Uani d . 1 1
C C9 0.43943(18) 0.16572(9) 0.61484(17) 0.0500(4) Uani d . 1 1
H H9 0.4556 0.1595 0.7057 0.060 Uiso calc R 1 1
C C10 0.55380(17) 0.15931(8) 0.58400(16) 0.0475(4) Uani d . 1 1
H H10 0.6474 0.1483 0.6549 0.057 Uiso calc R 1 1
C C11 0.53452(15) 0.16869(7) 0.45093(15) 0.0421(3) Uani d . 1 1
O O12 0.70726(11) 0.22260(6) 0.38429(11) 0.0492(3) Uani d . 1 1
H H12 0.6794 0.2218 0.3002 0.074 Uiso calc R 1 1
C C13 0.5846(2) 0.03100(9) 0.3454(2) 0.0621(5) Uani d . 1 1
H H13A 0.4891 0.0393 0.3389 0.093 Uiso calc R 1 1
H H13B 0.6509 0.0138 0.4368 0.093 Uiso calc R 1 1
H H13C 0.5763 -0.0042 0.2777 0.093 Uiso calc R 1 1
O O14 0.19492(12) 0.18687(7) 0.55197(13) 0.0607(3) Uani d . 1 1
C C15 0.04982(18) 0.20161(11) 0.4508(2) 0.0653(5) Uani d . 1 1
H H15A 0.0473 0.2467 0.4069 0.098 Uiso calc R 1 1
H H15B -0.0131 0.2041 0.4939 0.098 Uiso calc R 1 1
H H15C 0.0159 0.1642 0.3822 0.098 Uiso calc R 1 1
C C16 0.59495(18) 0.09299(9) 0.07866(17) 0.0528(4) Uani d . 1 1
H H16A 0.5150 0.1010 -0.0142 0.063 Uiso calc R 1 1
H H16B 0.6004 0.0418 0.0970 0.063 Uiso calc R 1 1
C C17 0.73646(17) 0.11704(9) 0.08386(17) 0.0497(4) Uani d . 1 1
H H17A 0.8169 0.1068 0.1754 0.060 Uiso calc R 1 1
H H17B 0.7329 0.1686 0.0703 0.060 Uiso calc R 1 1
C C18 0.76778(17) 0.08148(9) -0.02367(17) 0.0492(4) Uani d . 1 1
H H18A 0.7855 0.0307 -0.0025 0.059 Uiso calc R 1 1
H H18B 0.6819 0.0861 -0.1141 0.059 Uiso calc R 1 1
C C19 0.89835(18) 0.11362(8) -0.02919(18) 0.0511(4) Uani d . 1 1
H H19A 0.9830 0.1083 0.0619 0.061 Uiso calc R 1 1
H H19B 0.8804 0.1647 -0.0464 0.061 Uiso calc R 1 1
C C20 0.93912(16) 0.08411(8) -0.13445(15) 0.0439(4) Uani d . 1 1
C C21 1.04410(18) 0.11928(9) -0.15571(17) 0.0521(4) Uani d . 1 1
H H21 1.0858 0.1611 -0.1062 0.063 Uiso calc R 1 1
C C22 1.0888(2) 0.09450(12) -0.24730(19) 0.0661(5) Uani d . 1 1
H H22 1.1605 0.1193 -0.2596 0.079 Uiso calc R 1 1
C C23 1.0292(2) 0.03362(12) -0.32099(19) 0.0683(5) Uani d . 1 1
H H23 1.0608 0.0162 -0.3826 0.082 Uiso calc R 1 1
C C24 0.9229(2) -0.00145(10) -0.30370(19) 0.0638(5) Uani d . 1 1
H H24 0.8802 -0.0426 -0.3554 0.077 Uiso calc R 1 1
C C25 0.87799(18) 0.02311(8) -0.21089(18) 0.0533(4) Uani d . 1 1
H H25 0.8056 -0.0017 -0.1996 0.064 Uiso calc R 1 1

loop_
_atom_site_aniso_label
_atom_site_aniso_U_11
_atom_site_aniso_U_22
_atom_site_aniso_U_33
_atom_site_aniso_U_12
_atom_site_aniso_U_13
_atom_site_aniso_U_23
C1 0.0332(7) 0.0498(8) 0.0415(8) 0.0023(6) 0.0116(7) -0.0005(6)
C2 0.0356(7) 0.0512(8) 0.0452(9) 0.0044(6) 0.0135(7) -0.0032(6)
N3 0.0365(6) 0.0552(7) 0.0404(7) 0.0007(5) 0.0155(6) -0.0060(5)
C4 0.0364(8) 0.0644(10) 0.0401(8) 0.0007(6) 0.0130(7) -0.0025(7)
C5 0.0350(7) 0.0598(9) 0.0402(9) 0.0078(6) 0.0127(7) 0.0047(6)
C6 0.0362(7) 0.0444(7) 0.0416(8) 0.0008(6) 0.0157(7) -0.0010(6)
C7 0.0342(7) 0.0486(8) 0.0465(9) 0.0010(6) 0.0145(7) 0.0003(6)
C8 0.0427(8) 0.0463(8) 0.0524(9) -0.0032(6) 0.0259(8) 0.0006(6)
C9 0.0482(9) 0.0588(9) 0.0422(9) 0.0015(7) 0.0205(8) 0.0050(7)
C10 0.0393(8) 0.0554(9) 0.0404(8) 0.0039(6) 0.0125(7) 0.0047(6)
C11 0.0362(7) 0.0444(8) 0.0413(8) 0.0005(6) 0.0145(7) -0.0007(6)
O12 0.0407(6) 0.0532(6) 0.0529(7) -0.0060(4) 0.0212(6) -0.0065(5)
C13 0.0674(11) 0.0498(9) 0.0614(11) 0.0020(8) 0.0236(10) 0.0011(8)
O14 0.0451(6) 0.0837(8) 0.0618(8) 0.0015(5) 0.0321(6) 0.0090(6)
C15 0.0398(9) 0.0861(13) 0.0710(13) -0.0001(8) 0.0267(9) -0.0064(9)
C16 0.0457(9) 0.0631(10) 0.0487(9) -0.0033(7) 0.0213(8) -0.0118(7)
C17 0.0466(9) 0.0521(9) 0.0500(9) 0.0022(6) 0.0225(8) -0.0040(7)
C18 0.0442(8) 0.0551(9) 0.0473(9) 0.0006(6) 0.0206(8) -0.0021(7)
C19 0.0508(9) 0.0485(8) 0.0558(10) -0.0009(7) 0.0264(8) -0.0040(7)
C20 0.0388(8) 0.0473(8) 0.0413(8) 0.0073(6) 0.0152(7) 0.0063(6)
C21 0.0472(9) 0.0595(9) 0.0452(9) -0.0030(7) 0.0179(8) 0.0050(7)
C22 0.0559(10) 0.0947(14) 0.0531(11) -0.0001(9) 0.0299(9) 0.0124(10)
C23 0.0643(11) 0.0977(15) 0.0456(10) 0.0195(10) 0.0281(9) 0.0025(9)
C24 0.0610(11) 0.0631(11) 0.0583(11) 0.0095(8) 0.0205(9) -0.0109(8)
C25 0.0485(9) 0.0517(9) 0.0611(10) 0.0016(7) 0.0267(8) -0.0014(7)

loop_
_atom_type_symbol
_atom_type_description
_atom_type_scat_dispersion_real
_atom_type_scat_dispersion_imag
_atom_type_scat_source
C C 0.0181 0.0091 'International Tables Vol C Tables 4.2.6.8 and 6.1.1.4'
H H 0.0000 0.0000 'International Tables Vol C Tables 4.2.6.8 and 6.1.1.4'
N N 0.0311 0.0180 'International Tables Vol C Tables 4.2.6.8 and 6.1.1.4'
O O 0.0492 0.0322 'International Tables Vol C Tables 4.2.6.8 and 6.1.1.4'

loop_
_geom_angle_atom_site_label_1
_geom_angle_atom_site_label_2
_geom_angle_atom_site_label_3
_geom_angle
O12 C1 C11 112.51(12)
O12 C1 C2 108.58(12)
C11 C1 C2 114.35(12)
N3 C2 C13 116.16(13)
N3 C2 C1 109.33(12)
C13 C2 C1 112.66(13)
C4 N3 C16 112.60(12)
C4 N3 C2 115.30(12)
C16 N3 C2 112.04(12)
N3 C4 C5 114.23(13)
C6 C5 C4 117.34(13)
C7 C6 C11 119.38(14)
C7 C6 C5 118.92(13)
C11 C6 C5 121.68(13)
C8 C7 C6 121.11(14)
O14 C8 C9 115.27(14)
O14 C8 C7 125.09(14)
C9 C8 C7 119.63(14)
C10 C9 C8 119.56(14)
C9 C10 C11 121.94(14)
C10 C11 C6 118.37(13)
C10 C11 C1 118.72(13)
C6 C11 C1 122.88(13)
C8 O14 C15 118.41(13)
N3 C16 C17 113.02(13)
C16 C17 C18 113.29(13)
C19 C18 C17 112.11(13)
C18 C19 C20 117.42(14)
C21 C20 C25 117.73(15)
C21 C20 C19 118.49(14)
C25 C20 C19 123.78(14)
C22 C21 C20 121.55(17)
C21 C22 C23 120.28(17)
C24 C23 C22 119.27(17)
C23 C24 C25 120.67(18)
C24 C25 C20 120.47(16)

loop_
_geom_bond_atom_site_label_1
_geom_bond_atom_site_label_2
_geom_bond_distance
C1 O12 1.4271(18)
C1 C11 1.517(2)
C1 C2 1.539(2)
C2 N3 1.474(2)
C2 C13 1.530(2)
N3 C4 1.4664(19)
N3 C16 1.4736(19)
C4 C5 1.521(2)
C5 C6 1.509(2)
C6 C7 1.397(2)
C6 C11 1.402(2)
C7 C8 1.385(2)
C8 O14 1.3721(18)
C8 C9 1.383(2)
C9 C10 1.382(2)
C10 C11 1.393(2)
O14 C15 1.418(2)
C16 C17 1.510(2)
C17 C18 1.520(2)
C18 C19 1.509(2)
C19 C20 1.511(2)
C20 C21 1.383(2)
C20 C25 1.389(2)
C21 C22 1.372(3)
C22 C23 1.372(3)
C23 C24 1.371(3)
C24 C25 1.385(2)

loop_
_geom_hbond_atom_site_label_D
_geom_hbond_atom_site_label_H
_geom_hbond_atom_site_label_A
_geom_hbond_site_symmetry_A
_geom_hbond_distance_DH
_geom_hbond_distance_HA
_geom_hbond_distance_DA
_geom_hbond_angle_DHA
O12 H12 N3 . 0.83 2.17 2.6883(17) 120
C15 H15B O12 1_455 0.97 2.59 3.295(2) 130
C21 H21 O12 4_665 0.94 2.55 3.349(2) 143
C22 H22 O14 1_654 0.94 2.59 3.373(3) 141

loop_
_geom_torsion_atom_site_label_1
_geom_torsion_atom_site_label_2
_geom_torsion_atom_site_label_3
_geom_torsion_atom_site_label_4
_geom_torsion
O12 C1 C2 N3 -44.25(15)
C11 C1 C2 N3 82.30(15)
O12 C1 C2 C13 -175.00(12)
C11 C1 C2 C13 -48.45(18)
C13 C2 N3 C4 52.51(18)
C1 C2 N3 C4 -76.33(15)
C13 C2 N3 C16 -78.04(16)
C1 C2 N3 C16 153.12(12)
C16 N3 C4 C5 -158.97(13)
C2 N3 C4 C5 70.75(17)
N3 C4 C5 C6 -72.96(18)
C4 C5 C6 C7 -123.71(15)
C4 C5 C6 C11 57.74(19)
C11 C6 C7 C8 0.2(2)
C5 C6 C7 C8 -178.36(13)
C6 C7 C8 O14 179.40(14)
C6 C7 C8 C9 0.2(2)
O14 C8 C9 C10 -179.82(14)
C7 C8 C9 C10 -0.6(2)
C8 C9 C10 C11 0.5(2)
C9 C10 C11 C6 0.0(2)
C9 C10 C11 C1 -178.04(14)
C7 C6 C11 C10 -0.3(2)
C5 C6 C11 C10 178.20(14)
C7 C6 C11 C1 177.61(13)
C5 C6 C11 C1 -3.9(2)
O12 C1 C11 C10 -114.59(15)
C2 C1 C11 C10 120.93(15)
O12 C1 C11 C6 67.47(18)
C2 C1 C11 C6 -57.01(19)
C9 C8 O14 C15 -178.90(15)
C7 C8 O14 C15 1.9(2)
C4 N3 C16 C17 147.99(14)
C2 N3 C16 C17 -80.09(17)
N3 C16 C17 C18 -177.17(14)
C16 C17 C18 C19 172.13(14)
C17 C18 C19 C20 -178.61(13)
C18 C19 C20 C21 170.56(14)
C18 C19 C20 C25 -10.0(2)
C25 C20 C21 C22 -1.1(2)
C19 C20 C21 C22 178.45(15)
C20 C21 C22 C23 0.2(3)
C21 C22 C23 C24 1.0(3)
C22 C23 C24 C25 -1.4(3)
C23 C24 C25 C20 0.5(3)
C21 C20 C25 C24 0.7(2)
C19 C20 C25 C24 -178.77(16)
